data_7030967
loop_
_publ_author_name
'Kriegel, Benjamin M.'
'Bergman, Robert G.'
'Arnold, John'

_publ_section_title
;
 Generation of low-valent tantalum species by reversible C-H activation in
 a cyclometallated tantalum hydride complex.
;
_journal_issue 26
_journal_name_full 'Dalton transactions (Cambridge, England : 2003)'
_journal_page_first 10046
_journal_page_last 10056
_journal_paper_doi 10.1039/c4dt00923a
_journal_volume 43
_journal_year 2014
_chemical_formula_sum 'C46 H66 N5 Ta'
_chemical_formula_weight 869.99
_chemical_name_common bmkxr14
_chemical_name_systematic
; 
 ? 
;
_space_group_IT_number 14
_symmetry_cell_setting monoclinic
_symmetry_space_group_name_Hall '-P 2yn'
_symmetry_space_group_name_H-M 'P 1 21/n 1'
_atom_sites_solution_hydrogens geom
_atom_sites_solution_primary direct
_atom_sites_solution_secondary difmap
_audit_creation_method SHELXL-97
_cell_angle_alpha 90.000
_cell_angle_beta 97.815(5)
_cell_angle_gamma 90.000
_cell_formula_units_Z 4
_cell_length_a 11.413(5)
_cell_length_b 17.448(5)
_cell_length_c 21.602(5)
_cell_measurement_reflns_used 9648
_cell_measurement_temperature 100(2)
_cell_measurement_theta_max 25.42
_cell_measurement_theta_min 2.45
_cell_volume 4262(2)
_computing_cell_refinement 'Bruker APEX2'
_computing_data_collection 'Bruker APEX2'
_computing_data_reduction 'Bruker APEX2'
_computing_molecular_graphics ORTEP-32
_computing_publication_material WinGX
_computing_structure_refinement SHELXL-97
_computing_structure_solution SIR-92
_diffrn_ambient_temperature 100(2)
_diffrn_detector_area_resol_mean 8.366
_diffrn_measured_fraction_theta_full 1.000
_diffrn_measured_fraction_theta_max 0.995
_diffrn_measurement_device_type 'Bruker APEX-II CCD'
_diffrn_measurement_method 'phi and omega scans'
_diffrn_radiation_monochromator 'QUAZAR multilayer mirrors'
_diffrn_radiation_source 'microfocus sealed tube'
_diffrn_radiation_type MoK\a
_diffrn_radiation_wavelength 0.71073
_diffrn_reflns_av_R_equivalents 0.0466
_diffrn_reflns_av_sigmaI/netI 0.0316
_diffrn_reflns_limit_h_max 13
_diffrn_reflns_limit_h_min -13
_diffrn_reflns_limit_k_max 21
_diffrn_reflns_limit_k_min -17
_diffrn_reflns_limit_l_max 26
_diffrn_reflns_limit_l_min -26
_diffrn_reflns_number 57607
_diffrn_reflns_theta_full 25.00
_diffrn_reflns_theta_max 25.44
_diffrn_reflns_theta_min 1.51
_exptl_absorpt_coefficient_mu 2.616
_exptl_absorpt_correction_T_max 0.9026
_exptl_absorpt_correction_T_min 0.8588
_exptl_absorpt_correction_type multi-scan
_exptl_absorpt_process_details SADABS
_exptl_crystal_colour yellow
_exptl_crystal_density_diffrn 1.356
_exptl_crystal_density_method 'not measured'
_exptl_crystal_description block
_exptl_crystal_F_000 1800
_exptl_crystal_size_max 0.06
_exptl_crystal_size_mid 0.06
_exptl_crystal_size_min 0.04
_refine_diff_density_max 3.682
_refine_diff_density_min -2.095
_refine_diff_density_rms 0.102
_refine_ls_extinction_method none
_refine_ls_goodness_of_fit_ref 1.062
_refine_ls_hydrogen_treatment mixed
_refine_ls_matrix_type full
_refine_ls_number_parameters 487
_refine_ls_number_reflns 7837
_refine_ls_number_restraints 0
_refine_ls_restrained_S_all 1.062
_refine_ls_R_factor_all 0.0354
_refine_ls_R_factor_gt 0.0287
_refine_ls_shift/su_max 0.003
_refine_ls_shift/su_mean 0.000
_refine_ls_structure_factor_coef Fsqd
_refine_ls_weighting_details 'calc w=1/[\s^2^(Fo^2^)+(0.0170P)^2^+12.4517P] where P=(Fo^2^+2Fc^2^)/3'
_refine_ls_weighting_scheme calc
_refine_ls_wR_factor_gt 0.0602
_refine_ls_wR_factor_ref 0.0627
_reflns_number_gt 6819
_reflns_number_total 7837
_reflns_threshold_expression >2sigma(I)
_cod_data_source_file c4dt00923a2.cif
_cod_data_source_block shelxl
_cod_depositor_comments
;
The following automatic conversions were performed:

'_symmetry_cell_setting' value 'Monoclinic' changed to 'monoclinic'
according to
/usr/data/users/saulius/crontab/automatic-downloads/rss-feeds/RSC/lib/dictionaries/cif_core.dic
dictionary named 'cif_core.dic' version 2.4.2 from 2011-04-26.

Automatic conversion script
Id: cif_fix_values 2281 2013-09-26 08:29:07Z andrius 

 Adding full bibliography for 7030967--7030969.cif.
;
_cod_original_sg_symbol_H-M P21/n
_cod_database_code 7030967

loop_
_symmetry_equiv_pos_as_xyz
'x, y, z'
'-x+1/2, y+1/2, -z+1/2'
'-x, -y, -z'
'x-1/2, -y-1/2, z-1/2'

loop_
_atom_site_label
_atom_site_type_symbol
_atom_site_fract_x
_atom_site_fract_y
_atom_site_fract_z
_atom_site_U_iso_or_equiv
_atom_site_adp_type
_atom_site_occupancy
_atom_site_symmetry_multiplicity
_atom_site_calc_flag
_atom_site_refinement_flags
C1 C 0.2942(3) 0.2058(2) 0.61809(17) 0.0168(8) Uani 1 1 d .
C2 C 0.2082(3) 0.2013(2) 0.66654(18) 0.0240(9) Uani 1 1 d .
H2A H 0.1975 0.1477 0.6779 0.036 Uiso 1 1 calc R
H2B H 0.1318 0.2231 0.6489 0.036 Uiso 1 1 calc R
H2C H 0.2403 0.2304 0.7038 0.036 Uiso 1 1 calc R
C3 C 0.2446(3) 0.1617(2) 0.55954(18) 0.0232(9) Uani 1 1 d .
H3A H 0.3009 0.1639 0.5291 0.035 Uiso 1 1 calc R
H3B H 0.1694 0.1847 0.5413 0.035 Uiso 1 1 calc R
H3C H 0.2315 0.1081 0.5705 0.035 Uiso 1 1 calc R
C4 C 0.3131(4) 0.2897(2) 0.60072(19) 0.0260(9) Uani 1 1 d .
H4A H 0.3488 0.3177 0.6379 0.039 Uiso 1 1 calc R
H4B H 0.2369 0.3129 0.5847 0.039 Uiso 1 1 calc R
H4C H 0.3658 0.2920 0.5685 0.039 Uiso 1 1 calc R
C5 C 0.8218(3) 0.1023(2) 0.73772(17) 0.0141(8) Uani 1 1 d .
C6 C 0.7719(3) 0.07632(19) 0.79031(16) 0.0131(7) Uani 1 1 d .
H6 H 0.8247 0.0504 0.8211 0.016 Uiso 1 1 calc R
C7 C 0.6562(3) 0.08328(19) 0.80339(16) 0.0126(7) Uani 1 1 d .
C8 C 0.9554(3) 0.1009(2) 0.74407(18) 0.0222(9) Uani 1 1 d .
H8A H 0.9808 0.0611 0.7168 0.033 Uiso 1 1 calc R
H8B H 0.9877 0.0898 0.7875 0.033 Uiso 1 1 calc R
H8C H 0.9843 0.1509 0.7320 0.033 Uiso 1 1 calc R
C9 C 0.6353(3) 0.0574(2) 0.86758(16) 0.0168(8) Uani 1 1 d .
H9A H 0.6026 0.1000 0.8894 0.025 Uiso 1 1 calc R
H9B H 0.7103 0.0410 0.8914 0.025 Uiso 1 1 calc R
H9C H 0.5793 0.0145 0.8637 0.025 Uiso 1 1 calc R
C10 C 0.8171(3) 0.1618(2) 0.63848(16) 0.0139(8) Uani 1 1 d .
C11 C 0.8662(3) 0.1172(2) 0.59482(16) 0.0142(8) Uani 1 1 d .
C12 C 0.9109(3) 0.1557(2) 0.54596(18) 0.0202(8) Uani 1 1 d .
H12 H 0.9437 0.1265 0.5153 0.024 Uiso 1 1 calc R
C13 C 0.9087(3) 0.2345(2) 0.54108(18) 0.0229(9) Uani 1 1 d .
H13 H 0.9389 0.2590 0.5073 0.027 Uiso 1 1 calc R
C14 C 0.8621(3) 0.2780(2) 0.58575(18) 0.0210(8) Uani 1 1 d .
H14 H 0.8625 0.3324 0.5831 0.025 Uiso 1 1 calc R
C15 C 0.8149(3) 0.2425(2) 0.63432(17) 0.0154(8) Uani 1 1 d .
C16 C 0.7497(3) 0.2854(2) 0.68003(16) 0.0140(7) Uani 1 1 d .
H16 H 0.7768 0.2651 0.7229 0.017 Uiso 1 1 calc R
C17 C 0.6176(3) 0.2655(2) 0.66288(17) 0.0171(8) Uani 1 1 d .
H17A H 0.5928 0.2845 0.6199 0.021 Uiso 1 1 calc R
H17B H 0.5734 0.2956 0.6909 0.021 Uiso 1 1 calc R
C18 C 0.7703(3) 0.3718(2) 0.68099(18) 0.0211(8) Uani 1 1 d .
H18A H 0.8548 0.3824 0.6924 0.032 Uiso 1 1 calc R
H18B H 0.7259 0.3955 0.7117 0.032 Uiso 1 1 calc R
H18C H 0.7434 0.3931 0.6395 0.032 Uiso 1 1 calc R
C19 C 0.8706(3) 0.0312(2) 0.59716(16) 0.0141(8) Uani 1 1 d .
H19 H 0.8469 0.0145 0.6380 0.017 Uiso 1 1 calc R
C20 C 0.7818(3) -0.0030(2) 0.54462(17) 0.0196(8) Uani 1 1 d .
H20A H 0.7019 0.0145 0.5493 0.029 Uiso 1 1 calc R
H20B H 0.7850 -0.0591 0.5470 0.029 Uiso 1 1 calc R
H20C H 0.8020 0.0138 0.5041 0.029 Uiso 1 1 calc R
C21 C 0.9952(3) 0.0004(2) 0.59341(18) 0.0211(8) Uani 1 1 d .
H21A H 1.0208 0.0166 0.5539 0.032 Uiso 1 1 calc R
H21B H 0.9945 -0.0557 0.5955 0.032 Uiso 1 1 calc R
H21C H 1.0501 0.0206 0.6284 0.032 Uiso 1 1 calc R
C22 C 0.4559(3) 0.1238(2) 0.79079(15) 0.0120(7) Uani 1 1 d .
C23 C 0.3709(3) 0.0656(2) 0.78880(16) 0.0136(7) Uani 1 1 d .
C24 C 0.2676(3) 0.0804(2) 0.81434(17) 0.0188(8) Uani 1 1 d .
H24 H 0.2087 0.0417 0.8128 0.023 Uiso 1 1 calc R
C25 C 0.2486(3) 0.1496(2) 0.84174(17) 0.0197(8) Uani 1 1 d .
H25 H 0.1771 0.1585 0.8586 0.024 Uiso 1 1 calc R
C26 C 0.3336(3) 0.2062(2) 0.84459(16) 0.0174(8) Uani 1 1 d .
H26 H 0.3208 0.2536 0.8642 0.021 Uiso 1 1 calc R
C27 C 0.4385(3) 0.1946(2) 0.81890(15) 0.0143(8) Uani 1 1 d .
C28 C 0.5276(3) 0.2599(2) 0.82308(17) 0.0170(8) Uani 1 1 d .
H28 H 0.5928 0.2446 0.7990 0.020 Uiso 1 1 calc R
C29 C 0.5819(4) 0.2751(2) 0.89074(18) 0.0250(9) Uani 1 1 d .
H29A H 0.5201 0.2926 0.9148 0.038 Uiso 1 1 calc R
H29B H 0.6429 0.3148 0.8915 0.038 Uiso 1 1 calc R
H29C H 0.6174 0.2278 0.9092 0.038 Uiso 1 1 calc R
C30 C 0.4715(4) 0.3335(2) 0.79397(19) 0.0234(9) Uani 1 1 d .
H30A H 0.4326 0.3227 0.7516 0.035 Uiso 1 1 calc R
H30B H 0.5330 0.3723 0.7923 0.035 Uiso 1 1 calc R
H30C H 0.4129 0.3526 0.8195 0.035 Uiso 1 1 calc R
C31 C 0.3858(3) -0.0121(2) 0.75854(17) 0.0163(8) Uani 1 1 d .
H31 H 0.4678 -0.0146 0.7472 0.020 Uiso 1 1 calc R
C32 C 0.3705(4) -0.0796(2) 0.80218(19) 0.0253(9) Uani 1 1 d .
H32A H 0.4268 -0.0745 0.8405 0.038 Uiso 1 1 calc R
H32B H 0.3854 -0.1278 0.7812 0.038 Uiso 1 1 calc R
H32C H 0.2897 -0.0797 0.8127 0.038 Uiso 1 1 calc R
C33 C 0.2994(3) -0.0201(2) 0.69852(18) 0.0222(9) Uani 1 1 d .
H33A H 0.2183 -0.0205 0.7086 0.033 Uiso 1 1 calc R
H33B H 0.3151 -0.0681 0.6776 0.033 Uiso 1 1 calc R
H33C H 0.3094 0.0232 0.6708 0.033 Uiso 1 1 calc R
C34 C 0.6158(3) -0.0368(2) 0.66945(16) 0.0139(7) Uani 1 1 d .
H34 H 0.6675 -0.0220 0.7057 0.017 Uiso 1 1 calc R
C35 C 0.6124(3) -0.1130(2) 0.65328(17) 0.0155(8) Uani 1 1 d .
H35 H 0.6606 -0.1489 0.6782 0.019 Uiso 1 1 calc R
C36 C 0.5378(3) -0.1380(2) 0.60012(17) 0.0174(8) Uani 1 1 d .
C37 C 0.4708(3) -0.0808(2) 0.56624(17) 0.0177(8) Uani 1 1 d .
H37 H 0.4188 -0.0938 0.5296 0.021 Uiso 1 1 calc R
C38 C 0.4799(3) -0.0061(2) 0.58576(16) 0.0162(8) Uani 1 1 d .
H38 H 0.4334 0.0311 0.5615 0.019 Uiso 1 1 calc R
C39 C 0.5909(4) -0.2709(2) 0.6227(2) 0.0304(10) Uani 1 1 d .
H39A H 0.6759 -0.2599 0.6290 0.046 Uiso 1 1 calc R
H39B H 0.5772 -0.3213 0.6029 0.046 Uiso 1 1 calc R
H39C H 0.5609 -0.2709 0.6631 0.046 Uiso 1 1 calc R
C40 C 0.4412(4) -0.2374(2) 0.5315(2) 0.0359(11) Uani 1 1 d .
H40A H 0.3620 -0.2297 0.5431 0.054 Uiso 1 1 calc R
H40B H 0.4525 -0.2919 0.5228 0.054 Uiso 1 1 calc R
H40C H 0.4495 -0.2073 0.4940 0.054 Uiso 1 1 calc R
C41 C 0.5310(4) 0.0744(3) 1.01574(19) 0.0310(10) Uani 1 1 d .
H41 H 0.5524 0.1257 1.0267 0.037 Uiso 1 1 calc R
C42 C 0.4225(4) 0.0589(3) 0.98187(19) 0.0311(10) Uani 1 1 d .
H42 H 0.3692 0.0997 0.9694 0.037 Uiso 1 1 calc R
C43 C 0.3912(4) -0.0153(3) 0.96617(19) 0.0315(10) Uani 1 1 d .
H43 H 0.3162 -0.0260 0.9429 0.038 Uiso 1 1 calc R
C44 C 0.0884(4) 0.0525(3) 1.0149(2) 0.0408(12) Uani 1 1 d .
H44 H 0.1504 0.0886 1.0252 0.049 Uiso 1 1 calc R
C45 C 0.0704(4) 0.0212(3) 0.9564(2) 0.0428(13) Uani 1 1 d .
H45 H 0.1188 0.0363 0.9261 0.051 Uiso 1 1 calc R
C46 C -0.0180(4) -0.0324(3) 0.9413(2) 0.0403(12) Uani 1 1 d .
H46 H -0.0297 -0.0550 0.9009 0.048 Uiso 1 1 calc R
N1 N 0.4064(3) 0.17281(16) 0.64298(13) 0.0152(6) Uani 1 1 d .
N2 N 0.7584(2) 0.12851(16) 0.68671(14) 0.0136(6) Uani 1 1 d .
N3 N 0.5646(2) 0.11162(16) 0.76314(13) 0.0103(6) Uani 1 1 d .
N4 N 0.5507(2) 0.01821(16) 0.63725(13) 0.0116(6) Uani 1 1 d .
N5 N 0.5299(3) -0.21285(18) 0.58273(15) 0.0240(7) Uani 1 1 d .
Ta1 Ta 0.556793(12) 0.145157(8) 0.666092(6) 0.01074(5) Uani 1 1 d .
H1 H 0.591(3) 0.135(2) 0.5903(17) 0.020(10) Uiso 1 1 d .

loop_
_atom_site_aniso_label
_atom_site_aniso_U_11
_atom_site_aniso_U_22
_atom_site_aniso_U_33
_atom_site_aniso_U_23
_atom_site_aniso_U_13
_atom_site_aniso_U_12
C1 0.0169(18) 0.018(2) 0.0148(19) 0.0006(15) -0.0007(15) 0.0055(15)
C2 0.021(2) 0.030(2) 0.022(2) -0.0025(18) 0.0036(17) 0.0076(17)
C3 0.021(2) 0.026(2) 0.022(2) -0.0041(17) 0.0005(16) 0.0059(16)
C4 0.027(2) 0.020(2) 0.030(2) 0.0044(18) 0.0010(18) 0.0113(17)
C5 0.0147(18) 0.0102(18) 0.019(2) -0.0077(15) 0.0088(15) -0.0027(14)
C6 0.0126(17) 0.0115(18) 0.0143(18) 0.0000(14) -0.0018(14) 0.0031(14)
C7 0.0151(18) 0.0096(18) 0.0138(18) -0.0041(14) 0.0046(14) -0.0032(14)
C8 0.0165(19) 0.031(2) 0.019(2) -0.0020(18) 0.0036(16) -0.0002(17)
C9 0.0155(18) 0.020(2) 0.0150(19) 0.0032(16) 0.0029(15) 0.0035(15)
C10 0.0124(17) 0.016(2) 0.0117(18) -0.0002(14) -0.0018(14) 0.0001(14)
C11 0.0131(17) 0.0169(19) 0.0126(18) 0.0005(15) 0.0020(14) 0.0001(14)
C12 0.0219(19) 0.020(2) 0.020(2) 0.0000(16) 0.0084(16) 0.0007(16)
C13 0.025(2) 0.025(2) 0.020(2) 0.0045(17) 0.0127(17) -0.0029(17)
C14 0.025(2) 0.014(2) 0.024(2) 0.0050(17) 0.0036(17) 0.0004(16)
C15 0.0137(18) 0.0154(19) 0.0172(19) 0.0028(15) 0.0022(15) -0.0013(14)
C16 0.0176(18) 0.0109(18) 0.0138(18) 0.0004(15) 0.0032(15) -0.0017(14)
C17 0.0176(19) 0.018(2) 0.0168(19) -0.0005(16) 0.0052(15) -0.0001(15)
C18 0.025(2) 0.015(2) 0.024(2) -0.0005(16) 0.0040(17) -0.0020(16)
C19 0.0155(18) 0.0152(19) 0.0132(18) 0.0002(15) 0.0075(14) 0.0015(14)
C20 0.022(2) 0.020(2) 0.017(2) -0.0040(16) 0.0051(16) -0.0037(16)
C21 0.020(2) 0.023(2) 0.021(2) 0.0029(17) 0.0062(16) 0.0059(16)
C22 0.0101(16) 0.0178(19) 0.0087(17) 0.0028(14) 0.0026(13) 0.0028(14)
C23 0.0120(17) 0.0182(19) 0.0108(17) 0.0036(15) 0.0017(14) 0.0015(15)
C24 0.0150(18) 0.023(2) 0.019(2) 0.0034(16) 0.0040(15) -0.0028(16)
C25 0.0126(17) 0.030(2) 0.0179(19) 0.0030(17) 0.0075(15) 0.0061(17)
C26 0.0184(19) 0.020(2) 0.0147(19) -0.0019(16) 0.0048(15) 0.0069(16)
C27 0.0154(18) 0.017(2) 0.0107(18) 0.0009(14) 0.0024(15) 0.0019(15)
C28 0.0184(19) 0.0155(19) 0.018(2) -0.0045(16) 0.0073(15) 0.0015(15)
C29 0.028(2) 0.022(2) 0.025(2) -0.0074(18) 0.0032(18) -0.0047(17)
C30 0.032(2) 0.017(2) 0.023(2) -0.0001(16) 0.0092(18) 0.0012(17)
C31 0.0146(18) 0.0155(19) 0.020(2) -0.0001(16) 0.0069(15) -0.0025(15)
C32 0.029(2) 0.021(2) 0.028(2) 0.0021(18) 0.0105(18) -0.0019(17)
C33 0.023(2) 0.022(2) 0.021(2) -0.0033(17) 0.0034(17) -0.0064(17)
C34 0.0129(17) 0.0178(19) 0.0118(18) 0.0011(15) 0.0047(14) -0.0009(15)
C35 0.0169(18) 0.0118(18) 0.0183(19) 0.0037(15) 0.0035(15) 0.0018(15)
C36 0.0231(19) 0.0136(19) 0.0172(19) -0.0017(16) 0.0089(15) -0.0019(16)
C37 0.025(2) 0.016(2) 0.0117(18) -0.0029(15) -0.0009(15) -0.0022(16)
C38 0.0170(18) 0.019(2) 0.0124(18) 0.0019(15) 0.0014(15) 0.0025(15)
C39 0.040(3) 0.012(2) 0.038(3) -0.0006(18) 0.002(2) -0.0007(18)
C40 0.063(3) 0.019(2) 0.024(2) -0.0034(18) -0.002(2) -0.009(2)
C41 0.033(2) 0.035(3) 0.026(2) -0.004(2) 0.0048(19) 0.002(2)
C42 0.032(2) 0.039(3) 0.022(2) -0.001(2) 0.0038(18) 0.015(2)
C43 0.026(2) 0.045(3) 0.023(2) -0.006(2) -0.0003(18) 0.007(2)
C44 0.035(3) 0.032(3) 0.052(3) 0.011(2) -0.007(2) -0.007(2)
C45 0.028(3) 0.054(3) 0.048(3) 0.019(3) 0.009(2) 0.002(2)
C46 0.036(3) 0.041(3) 0.042(3) -0.001(2) -0.001(2) 0.010(2)
N1 0.0239(17) 0.0093(15) 0.0130(16) -0.0007(12) 0.0050(13) 0.0016(12)
N2 0.0160(15) 0.0084(15) 0.0167(16) -0.0031(12) 0.0040(12) -0.0014(12)
N3 0.0101(14) 0.0090(14) 0.0124(15) -0.0024(12) 0.0043(12) 0.0007(11)
N4 0.0139(15) 0.0103(15) 0.0109(15) 0.0026(12) 0.0029(12) 0.0034(12)
N5 0.038(2) 0.0133(17) 0.0193(17) -0.0015(14) -0.0009(15) -0.0018(15)
Ta1 0.01184(8) 0.00983(8) 0.01145(8) -0.00126(6) 0.00480(5) -0.00095(6)

loop_
_atom_type_symbol
_atom_type_description
_atom_type_scat_dispersion_real
_atom_type_scat_dispersion_imag
_atom_type_scat_source
C C 0.0033 0.0016 'International Tables Vol C Tables 4.2.6.8 and 6.1.1.4'
H H 0.0000 0.0000 'International Tables Vol C Tables 4.2.6.8 and 6.1.1.4'
N N 0.0061 0.0033 'International Tables Vol C Tables 4.2.6.8 and 6.1.1.4'
Ta Ta -0.7052 6.5227 'International Tables Vol C Tables 4.2.6.8 and 6.1.1.4'

loop_
_geom_angle_atom_site_label_1
_geom_angle_atom_site_label_2
_geom_angle_atom_site_label_3
_geom_angle
_geom_angle_site_symmetry_1
_geom_angle_site_symmetry_3
N1 C1 C3 108.7(3) . .
N1 C1 C2 110.2(3) . .
C3 C1 C2 110.0(3) . .
N1 C1 C4 108.9(3) . .
C3 C1 C4 109.1(3) . .
C2 C1 C4 109.9(3) . .
C1 C2 H2A 109.5 . .
C1 C2 H2B 109.5 . .
H2A C2 H2B 109.5 . .
C1 C2 H2C 109.5 . .
H2A C2 H2C 109.5 . .
H2B C2 H2C 109.5 . .
C1 C3 H3A 109.5 . .
C1 C3 H3B 109.5 . .
H3A C3 H3B 109.5 . .
C1 C3 H3C 109.5 . .
H3A C3 H3C 109.5 . .
H3B C3 H3C 109.5 . .
C1 C4 H4A 109.5 . .
C1 C4 H4B 109.5 . .
H4A C4 H4B 109.5 . .
C1 C4 H4C 109.5 . .
H4A C4 H4C 109.5 . .
H4B C4 H4C 109.5 . .
N2 C5 C6 123.3(3) . .
N2 C5 C8 121.0(3) . .
C6 C5 C8 115.7(3) . .
C7 C6 C5 129.2(3) . .
C7 C6 H6 115.4 . .
C5 C6 H6 115.4 . .
N3 C7 C6 124.8(3) . .
N3 C7 C9 119.5(3) . .
C6 C7 C9 115.7(3) . .
C5 C8 H8A 109.5 . .
C5 C8 H8B 109.5 . .
H8A C8 H8B 109.5 . .
C5 C8 H8C 109.5 . .
H8A C8 H8C 109.5 . .
H8B C8 H8C 109.5 . .
C7 C9 H9A 109.5 . .
C7 C9 H9B 109.5 . .
H9A C9 H9B 109.5 . .
C7 C9 H9C 109.5 . .
H9A C9 H9C 109.5 . .
H9B C9 H9C 109.5 . .
C11 C10 C15 121.2(3) . .
C11 C10 N2 122.2(3) . .
C15 C10 N2 116.4(3) . .
C10 C11 C12 117.4(3) . .
C10 C11 C19 123.3(3) . .
C12 C11 C19 119.3(3) . .
C13 C12 C11 122.0(3) . .
C13 C12 H12 119.0 . .
C11 C12 H12 119.0 . .
C12 C13 C14 119.8(3) . .
C12 C13 H13 120.1 . .
C14 C13 H13 120.1 . .
C13 C14 C15 120.3(4) . .
C13 C14 H14 119.8 . .
C15 C14 H14 119.8 . .
C14 C15 C10 119.3(3) . .
C14 C15 C16 123.2(3) . .
C10 C15 C16 117.3(3) . .
C15 C16 C18 114.2(3) . .
C15 C16 C17 106.4(3) . .
C18 C16 C17 111.7(3) . .
C15 C16 H16 108.1 . .
C18 C16 H16 108.1 . .
C17 C16 H16 108.1 . .
C16 C17 Ta1 120.4(2) . .
C16 C17 H17A 107.2 . .
Ta1 C17 H17A 107.2 . .
C16 C17 H17B 107.2 . .
Ta1 C17 H17B 107.2 . .
H17A C17 H17B 106.9 . .
C16 C18 H18A 109.5 . .
C16 C18 H18B 109.5 . .
H18A C18 H18B 109.5 . .
C16 C18 H18C 109.5 . .
H18A C18 H18C 109.5 . .
H18B C18 H18C 109.5 . .
C11 C19 C21 112.0(3) . .
C11 C19 C20 110.3(3) . .
C21 C19 C20 110.4(3) . .
C11 C19 H19 108.0 . .
C21 C19 H19 108.0 . .
C20 C19 H19 108.0 . .
C19 C20 H20A 109.5 . .
C19 C20 H20B 109.5 . .
H20A C20 H20B 109.5 . .
C19 C20 H20C 109.5 . .
H20A C20 H20C 109.5 . .
H20B C20 H20C 109.5 . .
C19 C21 H21A 109.5 . .
C19 C21 H21B 109.5 . .
H21A C21 H21B 109.5 . .
C19 C21 H21C 109.5 . .
H21A C21 H21C 109.5 . .
H21B C21 H21C 109.5 . .
C23 C22 C27 120.9(3) . .
C23 C22 N3 120.3(3) . .
C27 C22 N3 118.9(3) . .
C24 C23 C22 118.3(3) . .
C24 C23 C31 119.0(3) . .
C22 C23 C31 122.7(3) . .
C25 C24 C23 121.7(3) . .
C25 C24 H24 119.2 . .
C23 C24 H24 119.2 . .
C24 C25 C26 119.8(3) . .
C24 C25 H25 120.1 . .
C26 C25 H25 120.1 . .
C25 C26 C27 120.9(3) . .
C25 C26 H26 119.6 . .
C27 C26 H26 119.6 . .
C26 C27 C22 118.5(3) . .
C26 C27 C28 118.0(3) . .
C22 C27 C28 123.5(3) . .
C27 C28 C29 111.5(3) . .
C27 C28 C30 111.4(3) . .
C29 C28 C30 109.8(3) . .
C27 C28 H28 108.0 . .
C29 C28 H28 108.0 . .
C30 C28 H28 108.0 . .
C28 C29 H29A 109.5 . .
C28 C29 H29B 109.5 . .
H29A C29 H29B 109.5 . .
C28 C29 H29C 109.5 . .
H29A C29 H29C 109.5 . .
H29B C29 H29C 109.5 . .
C28 C30 H30A 109.5 . .
C28 C30 H30B 109.5 . .
H30A C30 H30B 109.5 . .
C28 C30 H30C 109.5 . .
H30A C30 H30C 109.5 . .
H30B C30 H30C 109.5 . .
C23 C31 C33 110.4(3) . .
C23 C31 C32 113.0(3) . .
C33 C31 C32 109.8(3) . .
C23 C31 H31 107.8 . .
C33 C31 H31 107.8 . .
C32 C31 H31 107.8 . .
C31 C32 H32A 109.5 . .
C31 C32 H32B 109.5 . .
H32A C32 H32B 109.5 . .
C31 C32 H32C 109.5 . .
H32A C32 H32C 109.5 . .
H32B C32 H32C 109.5 . .
C31 C33 H33A 109.5 . .
C31 C33 H33B 109.5 . .
H33A C33 H33B 109.5 . .
C31 C33 H33C 109.5 . .
H33A C33 H33C 109.5 . .
H33B C33 H33C 109.5 . .
N4 C34 C35 124.3(3) . .
N4 C34 H34 117.9 . .
C35 C34 H34 117.9 . .
C34 C35 C36 120.1(3) . .
C34 C35 H35 119.9 . .
C36 C35 H35 119.9 . .
N5 C36 C37 122.0(3) . .
N5 C36 C35 122.3(3) . .
C37 C36 C35 115.7(3) . .
C38 C37 C36 120.2(3) . .
C38 C37 H37 119.9 . .
C36 C37 H37 119.9 . .
N4 C38 C37 124.4(3) . .
N4 C38 H38 117.8 . .
C37 C38 H38 117.8 . .
N5 C39 H39A 109.5 . .
N5 C39 H39B 109.5 . .
H39A C39 H39B 109.5 . .
N5 C39 H39C 109.5 . .
H39A C39 H39C 109.5 . .
H39B C39 H39C 109.5 . .
N5 C40 H40A 109.5 . .
N5 C40 H40B 109.5 . .
H40A C40 H40B 109.5 . .
N5 C40 H40C 109.5 . .
H40A C40 H40C 109.5 . .
H40B C40 H40C 109.5 . .
C42 C41 C43 120.1(4) . 3_657
C42 C41 H41 120.0 . .
C43 C41 H41 120.0 3_657 .
C43 C42 C41 120.1(4) . .
C43 C42 H42 120.0 . .
C41 C42 H42 120.0 . .
C42 C43 C41 119.9(4) . 3_657
C42 C43 H43 120.1 . .
C41 C43 H43 120.1 3_657 .
C45 C44 C46 120.6(5) . 3_557
C45 C44 H44 119.7 . .
C46 C44 H44 119.7 3_557 .
C44 C45 C46 120.2(4) . .
C44 C45 H45 119.9 . .
C46 C45 H45 119.9 . .
C44 C46 C45 119.2(5) 3_557 .
C44 C46 H46 120.4 3_557 .
C45 C46 H46 120.4 . .
C1 N1 Ta1 169.7(3) . .
C5 N2 C10 119.4(3) . .
C5 N2 Ta1 128.9(2) . .
C10 N2 Ta1 111.2(2) . .
C7 N3 C22 114.4(3) . .
C7 N3 Ta1 130.1(2) . .
C22 N3 Ta1 115.5(2) . .
C34 N4 C38 115.3(3) . .
C34 N4 Ta1 123.5(2) . .
C38 N4 Ta1 121.2(2) . .
C36 N5 C39 120.0(3) . .
C36 N5 C40 120.3(3) . .
C39 N5 C40 118.3(3) . .
N1 Ta1 N3 104.75(12) . .
N1 Ta1 C17 91.64(13) . .
N3 Ta1 C17 108.33(12) . .
N1 Ta1 N4 101.06(12) . .
N3 Ta1 N4 89.87(10) . .
C17 Ta1 N4 154.48(12) . .
N1 Ta1 N2 169.99(12) . .
N3 Ta1 N2 82.54(10) . .
C17 Ta1 N2 79.42(12) . .
N4 Ta1 N2 85.60(10) . .
N1 Ta1 H1 95.5(12) . .
N3 Ta1 H1 153.5(12) . .
C17 Ta1 H1 87.7(12) . .
N4 Ta1 H1 69.3(12) . .
N2 Ta1 H1 79.7(12) . .

loop_
_geom_bond_atom_site_label_1
_geom_bond_atom_site_label_2
_geom_bond_distance
_geom_bond_site_symmetry_2
C1 N1 1.440(5) .
C1 C3 1.522(5) .
C1 C2 1.531(5) .
C1 C4 1.534(5) .
C2 H2A 0.9800 .
C2 H2B 0.9800 .
C2 H2C 0.9800 .
C3 H3A 0.9800 .
C3 H3B 0.9800 .
C3 H3C 0.9800 .
C4 H4A 0.9800 .
C4 H4B 0.9800 .
C4 H4C 0.9800 .
C5 N2 1.316(5) .
C5 C6 1.413(5) .
C5 C8 1.513(5) .
C6 C7 1.392(5) .
C6 H6 0.9500 .
C7 N3 1.359(4) .
C7 C9 1.507(5) .
C8 H8A 0.9800 .
C8 H8B 0.9800 .
C8 H8C 0.9800 .
C9 H9A 0.9800 .
C9 H9B 0.9800 .
C9 H9C 0.9800 .
C10 C11 1.398(5) .
C10 C15 1.409(5) .
C10 N2 1.436(4) .
C11 C12 1.404(5) .
C11 C19 1.503(5) .
C12 C13 1.380(5) .
C12 H12 0.9500 .
C13 C14 1.389(5) .
C13 H13 0.9500 .
C14 C15 1.389(5) .
C14 H14 0.9500 .
C15 C16 1.513(5) .
C16 C18 1.525(5) .
C16 C17 1.542(5) .
C16 H16 1.0000 .
C17 Ta1 2.216(4) .
C17 H17A 0.9900 .
C17 H17B 0.9900 .
C18 H18A 0.9800 .
C18 H18B 0.9800 .
C18 H18C 0.9800 .
C19 C21 1.533(5) .
C19 C20 1.535(5) .
C19 H19 1.0000 .
C20 H20A 0.9800 .
C20 H20B 0.9800 .
C20 H20C 0.9800 .
C21 H21A 0.9800 .
C21 H21B 0.9800 .
C21 H21C 0.9800 .
C22 C23 1.402(5) .
C22 C27 1.403(5) .
C22 N3 1.463(4) .
C23 C24 1.392(5) .
C23 C31 1.524(5) .
C24 C25 1.376(5) .
C24 H24 0.9500 .
C25 C26 1.379(5) .
C25 H25 0.9500 .
C26 C27 1.401(5) .
C26 H26 0.9500 .
C27 C28 1.522(5) .
C28 C29 1.531(5) .
C28 C30 1.532(5) .
C28 H28 1.0000 .
C29 H29A 0.9800 .
C29 H29B 0.9800 .
C29 H29C 0.9800 .
C30 H30A 0.9800 .
C30 H30B 0.9800 .
C30 H30C 0.9800 .
C31 C33 1.525(5) .
C31 C32 1.533(5) .
C31 H31 1.0000 .
C32 H32A 0.9800 .
C32 H32B 0.9800 .
C32 H32C 0.9800 .
C33 H33A 0.9800 .
C33 H33B 0.9800 .
C33 H33C 0.9800 .
C34 N4 1.348(4) .
C34 C35 1.373(5) .
C34 H34 0.9500 .
C35 C36 1.403(5) .
C35 H35 0.9500 .
C36 N5 1.359(5) .
C36 C37 1.402(5) .
C37 C38 1.369(5) .
C37 H37 0.9500 .
C38 N4 1.351(4) .
C38 H38 0.9500 .
C39 N5 1.446(5) .
C39 H39A 0.9800 .
C39 H39B 0.9800 .
C39 H39C 0.9800 .
C40 N5 1.460(5) .
C40 H40A 0.9800 .
C40 H40B 0.9800 .
C40 H40C 0.9800 .
C41 C42 1.377(6) .
C41 C43 1.382(6) 3_657
C41 H41 0.9500 .
C42 C43 1.374(6) .
C42 H42 0.9500 .
C43 C41 1.382(6) 3_657
C43 H43 0.9500 .
C44 C45 1.366(7) .
C44 C46 1.369(7) 3_557
C44 H44 0.9500 .
C45 C46 1.382(7) .
C45 H45 0.9500 .
C46 C44 1.369(7) 3_557
C46 H46 0.9500 .
N1 Ta1 1.788(3) .
N2 Ta1 2.301(3) .
N3 Ta1 2.167(3) .
N4 Ta1 2.299(3) .
Ta1 H1 1.74(4) .
